data_1577027
loop_
_publ_author_name
'Takimiya, Kazuo'
'Usui, Sayaka'
'Hanaki, Ryota'
'Bulgarevich, Kirill'
'Kawabata, Kohsuke'
'Nakano, Kyohei'
'Tajima, Keisuke'

_publ_section_title
;
 Significant decrease in the ionization energy of
 dinaphtho[2,3-<i>b</i>:2',3'-<i>f</i>]thieno[3,2-<i>b</i>]thiophene
 (DNTT) solid induced by a pinacolborane group.
;
_journal_issue 6
_journal_name_full 'Materials horizons'
_journal_page_first 3117
_journal_page_last 3126
_journal_paper_doi 10.1039/d5mh01969a
_journal_volume 13
_journal_year 2026
_chemical_formula_moiety 'C28 H23 B O2 S2'
_chemical_formula_sum 'C28 H23 B O2 S2'
_chemical_formula_weight 466.39
_space_group_crystal_system monoclinic
_space_group_IT_number 14
_space_group_name_Hall '-P 2ybc'
_space_group_name_H-M_alt 'P 1 21/c 1'
_atom_sites_solution_hydrogens geom
_atom_sites_solution_primary dual
_audit_creation_date 2025-12-31
_audit_creation_method
;
Olex2 1.5
(compiled 2025.07.13 svn.rb7424aed for OlexSys, GUI svn.r7314)
;
_audit_update_record
;
2026-01-03 deposited with the CCDC.	2026-01-12 downloaded from the CCDC.
;
_cell_angle_alpha 90
_cell_angle_beta 93.709(5)
_cell_angle_gamma 90
_cell_formula_units_Z 4
_cell_length_a 25.0771(19)
_cell_length_b 7.6507(4)
_cell_length_c 12.2423(5)
_cell_measurement_reflns_used 5139
_cell_measurement_temperature 293(2)
_cell_measurement_theta_max 73.8860
_cell_measurement_theta_min 3.4930
_cell_volume 2343.9(2)
_computing_cell_refinement 'CrysAlisPro 1.171.40.74a (Rigaku OD, 2020)'
_computing_data_collection 'CrysAlisPro 1.171.40.74a (Rigaku OD, 2020)'
_computing_data_reduction 'CrysAlisPro 1.171.40.74a (Rigaku OD, 2020)'
_computing_molecular_graphics 'Olex2 1.5 (Dolomanov et al., 2009)'
_computing_publication_material 'Olex2 1.5 (Dolomanov et al., 2009)'
_computing_structure_refinement 'SHELXL 2018/3 (Sheldrick, 2015)'
_computing_structure_solution 'SHELXT 2018/2 (Sheldrick, 2018)'
_diffrn_ambient_temperature 293(2)
_diffrn_detector 'Hybrid Pixel Array Detector'
_diffrn_detector_area_resol_mean 10.0000
_diffrn_detector_type HyPix
_diffrn_measured_fraction_theta_full 0.993
_diffrn_measured_fraction_theta_max 0.940
_diffrn_measurement_details
;
List of Runs (angles in degrees, time in seconds):

  # Type    Start    End  Width  t~exp~   \w     \q     \k     \f   Frames
#--------------------------------------------------------------------------
  1  \w    -36.00  10.00   0.50   31.33    --   41.05 -19.00 -30.00   92
  2  \w    -32.00  15.00   0.50   31.33    --   41.05 -86.00 -27.00   94
  3  \w    -33.00  13.00   0.50   31.33    --   41.05 -19.00-120.00   92
  4  \w     36.00 137.00   0.50  125.31    --  105.51 -86.00 -27.00  202
  5  \w     78.00 105.00   0.50  125.31    --  105.51 -94.00-180.00   54
  6  \w     81.00 109.00   0.50  125.31    --  105.51-125.00-180.00   56
  7  \w     38.00  68.00   0.50  125.31    --  105.51 -61.00-180.00   60
  8  \w     38.00  64.00   0.50  125.31    --  105.51 -61.00-150.00   52
  9  \w     37.00  68.00   0.50  125.31    --  105.51 -94.00-180.00   62
 10  \w     33.00  71.00   0.50  125.31    --  105.51-125.00-180.00   76
 11  \w     32.00  70.00   0.50  125.31    --  105.51 -61.00 -90.00   76
 12  \w     34.00  70.00   0.50  125.31    --  105.51 -61.00   0.00   72
 13  \w     39.00  70.00   0.50  125.31    --  105.51 -61.00  30.00   62
 14  \w     33.00  71.00   0.50  125.31    --  105.51 -61.00  90.00   76
 15  \w     32.00  65.00   0.50  125.31    --  105.51 -61.00 120.00   66
 16  \w     90.00 127.00   0.50  125.31    --  105.51  30.00  30.00   74
 17  \w    129.00 167.00   0.50  125.31    --  105.51  30.00  30.00   76
 18  \w    126.00 151.00   0.50  125.31    --  105.51  86.00  91.00   50
 19  \w     50.00  80.00   0.50   31.33    --   41.05  57.00 120.00   60
 20  \w    -38.00  12.00   0.50   31.33    --   41.05 -19.00   0.00  100
 21  \w    -74.00  26.00   0.50   31.33    --  -41.05  86.00  91.00  200
 22  \w    -80.00 -55.00   0.50  125.31    -- -100.00  86.00  91.00   50
 23  \w    -51.00 -26.00   0.50  125.31    -- -100.00  45.00  30.00   50
 24  \w    -73.00 -27.00   0.50  125.31    -- -100.00  61.00 -60.00   92
 25  \w    -52.00 -25.00   0.50  125.31    -- -100.00  45.00 -90.00   54
 26  \w    -52.00 -27.00   0.50  125.31    -- -100.00  45.00 -60.00   50
 27  \w    -50.00 -24.00   0.50  125.31    -- -100.00  45.00-150.00   52
 28  \w   -164.00 -84.00   0.50  125.31    -- -100.00 -86.00 -27.00  160
;
_diffrn_measurement_device 'four-circle diffractometer'
_diffrn_measurement_device_type 'ROD, Synergy Custom DW system, HyPix'
_diffrn_measurement_method '\w scans'
_diffrn_orient_matrix_type 'CrysAlisPro convention (1999,Acta A55,543-557)'
_diffrn_orient_matrix_UB_11 -0.0336089000
_diffrn_orient_matrix_UB_12 0.1528790000
_diffrn_orient_matrix_UB_13 -0.0488920000
_diffrn_orient_matrix_UB_21 0.0515379000
_diffrn_orient_matrix_UB_22 0.0941846000
_diffrn_orient_matrix_UB_23 -0.0292455000
_diffrn_orient_matrix_UB_31 -0.0032578000
_diffrn_orient_matrix_UB_32 -0.0909526000
_diffrn_orient_matrix_UB_33 -0.1124349000
_diffrn_radiation_monochromator mirror
_diffrn_radiation_probe x-ray
_diffrn_radiation_type 'Cu K\a'
_diffrn_radiation_wavelength 1.54184
_diffrn_reflns_av_R_equivalents 0.0803
_diffrn_reflns_av_unetI/netI 0.0572
_diffrn_reflns_Laue_measured_fraction_full 0.993
_diffrn_reflns_Laue_measured_fraction_max 0.940
_diffrn_reflns_limit_h_max 31
_diffrn_reflns_limit_h_min -31
_diffrn_reflns_limit_k_max 7
_diffrn_reflns_limit_k_min -9
_diffrn_reflns_limit_l_max 11
_diffrn_reflns_limit_l_min -15
_diffrn_reflns_number 13628
_diffrn_reflns_point_group_measured_fraction_full 0.993
_diffrn_reflns_point_group_measured_fraction_max 0.940
_diffrn_reflns_theta_full 67.684
_diffrn_reflns_theta_max 76.256
_diffrn_reflns_theta_min 3.532
_diffrn_source 'Rotating-anode X-ray tube'
_diffrn_source_type 'Rigaku (Cu) X-ray Source'
_exptl_absorpt_coefficient_mu 2.239
_exptl_absorpt_correction_T_max 1.00000
_exptl_absorpt_correction_T_min 0.47647
_exptl_absorpt_correction_type multi-scan
_exptl_absorpt_process_details
;
CrysAlisPro 1.171.40.74a (Rigaku Oxford Diffraction, 2020)
Empirical absorption correction using spherical harmonics,
 implemented in SCALE3 ABSPACK scaling algorithm.
;
_exptl_crystal_colour 'clear light yellow'
_exptl_crystal_density_diffrn 1.322
_exptl_crystal_description plate
_exptl_crystal_F_000 976
_exptl_crystal_size_max 0.3
_exptl_crystal_size_mid 0.2
_exptl_crystal_size_min 0.01
_refine_diff_density_max 0.757
_refine_diff_density_min -0.677
_refine_diff_density_rms 0.084
_refine_ls_extinction_method none
_refine_ls_goodness_of_fit_ref 1.056
_refine_ls_hydrogen_treatment constr
_refine_ls_matrix_type full
_refine_ls_number_parameters 378
_refine_ls_number_reflns 4623
_refine_ls_number_restraints 114
_refine_ls_restrained_S_all 1.047
_refine_ls_R_factor_all 0.0990
_refine_ls_R_factor_gt 0.0762
_refine_ls_shift/su_max 0.000
_refine_ls_shift/su_mean 0.000
_refine_ls_structure_factor_coef Fsqd
_refine_ls_weighting_details 'w=1/[\s^2^(Fo^2^)+(0.1794P)^2^] where P=(Fo^2^+2Fc^2^)/3'
_refine_ls_weighting_scheme calc
_refine_ls_wR_factor_gt 0.2166
_refine_ls_wR_factor_ref 0.2493
_reflns_Friedel_coverage 0.000
_reflns_number_gt 3308
_reflns_number_total 4623
_reflns_threshold_expression 'I > 2\s(I)'
_cod_data_source_file d5mh01969a2.cif
_cod_data_source_block exp_112
_cod_database_code 1577027
_shelx_shelxl_version_number 2018/3
_chemical_oxdiff_formula 'C96 H56 O4 S8 B1 '
_shelx_space_group_comment
;
The symmetry employed for this shelxl refinement is uniquely defined
by the following loop, which should always be used as a source of
symmetry information in preference to the above space-group names.
They are only intended as comments.
;
_olex2_refinement_description
;
1. Fixed Uiso
 At 1.2 times of:
  All C(H) groups
 At 1.5 times of:
  All C(H,H,H) groups
2. Rigid body (RIGU) restrains
 C3, C1, C7, C2, C5
 with sigma for 1-2 distances of 0.004 and sigma for 1-3 distances of 0.004
 O7, O10, O15, O13, C11, C00S, C13, C6, C8, C2, C5, C00T, C7, C1, C4, C3
 with sigma for 1-2 distances of 0.004 and sigma for 1-3 distances of 0.004
3. Others
 Fixed Sof: C00S(0.5) C00T(0.5) C11(0.5) C13(0.5) O7(0.5) O10(0.5) O13(0.5)
 O15(0.5) C2(0.5) H2A(0.5) H2B(0.5) H2C(0.5) C5(0.5) H5A(0.5) H5B(0.5) H5C(0.5)
 C1(0.5) H1A(0.5) H1B(0.5) H1C(0.5) C7(0.5) H7A(0.5) H7B(0.5) H7C(0.5) C3(0.5)
 H3A(0.5) H3B(0.5) H3C(0.5) C8(0.5) H8A(0.5) H8B(0.5) H8C(0.5) C4(0.5) H4A(0.5)
 H4B(0.5) H4C(0.5) C6(0.5) H6A(0.5) H6B(0.5) H6C(0.5)
4.a Aromatic/amide H refined with riding coordinates:
 C006(H006), C00B(H00B), C00G(H00G), C00I(H00I), C00J(H00J), C00L(H00L),
 C00M(H00M), C00N(H00N), C00O(H00O), C00P(H00P), C00Q(H00Q)
4.b Idealised Me refined as rotating group:
 C2(H2A,H2B,H2C), C5(H5A,H5B,H5C), C1(H1A,H1B,H1C), C7(H7A,H7B,H7C), C3(H3A,
 H3B,H3C), C8(H8A,H8B,H8C), C4(H4A,H4B,H4C), C6(H6A,H6B,H6C)
;
_olex2_submission_special_instructions 'No special instructions were received'
_oxdiff_exptl_absorpt_empirical_details
;
Empirical correction (ABSPACK) includes:
- Absorption correction using spherical harmonics
- Frame scaling
;
_oxdiff_exptl_absorpt_empirical_full_max 3.233
_oxdiff_exptl_absorpt_empirical_full_min 0.312

loop_
_space_group_symop_operation_xyz
'x, y, z'
'-x, y+1/2, -z+1/2'
'-x, -y, -z'
'x, -y-1/2, z-1/2'

loop_
_atom_site_label
_atom_site_type_symbol
_atom_site_fract_x
_atom_site_fract_y
_atom_site_fract_z
_atom_site_U_iso_or_equiv
_atom_site_adp_type
_atom_site_occupancy
_atom_site_site_symmetry_order
_atom_site_calc_flag
_atom_site_refinement_flags_posn
_atom_site_refinement_flags_adp
_atom_site_refinement_flags_occupancy
_atom_site_disorder_assembly
_atom_site_disorder_group
S001 S 0.51857(4) 0.51206(10) 0.74767(5) 0.0537(3) Uani 1 1 d . . . . .
S002 S 0.45539(4) 0.79961(11) 0.47722(5) 0.0532(3) Uani 1 1 d . . . . .
C003 C 0.49959(14) 0.6927(4) 0.5689(2) 0.0465(7) Uani 1 1 d . . . . .
C004 C 0.47458(14) 0.6107(4) 0.6520(2) 0.0463(7) Uani 1 1 d . . . . .
C005 C 0.55656(14) 0.6792(4) 0.5782(2) 0.0483(7) Uani 1 1 d . . . . .
C006 C 0.59549(14) 0.7396(4) 0.5123(2) 0.0512(7) Uani 1 1 d . . . . .
H006 H 0.585599 0.802346 0.449178 0.061 Uiso 1 1 calc R U . . .
C007 C 0.41793(14) 0.6293(4) 0.6456(2) 0.0497(7) Uani 1 1 d . . . . .
C008 C 0.32521(15) 0.6029(4) 0.6869(2) 0.0553(8) Uani 1 1 d . . . . .
C009 C 0.40128(15) 0.7327(4) 0.5509(2) 0.0519(8) Uani 1 1 d . . . . .
C00A C 0.57321(15) 0.5790(4) 0.6757(2) 0.0500(8) Uani 1 1 d . . . . .
C00B C 0.34852(16) 0.7684(5) 0.5257(2) 0.0570(8) Uani 1 1 d . . . . .
H00B H 0.338610 0.834802 0.464091 0.068 Uiso 1 1 calc R U . . .
C00C C 0.66553(15) 0.6078(4) 0.6368(2) 0.0539(8) Uani 1 1 d . . . . .
C00F C 0.64968(15) 0.7070(4) 0.5401(2) 0.0526(8) Uani 1 1 d . . . . .
C00G C 0.37949(15) 0.5657(4) 0.7115(2) 0.0543(8) Uani 1 1 d . . . . .
H00G H 0.389676 0.497982 0.772417 0.065 Uiso 1 1 calc R U . . .
C00H C 0.30913(16) 0.7057(5) 0.5923(3) 0.0574(8) Uani 1 1 d . . . . .
C00I C 0.62559(16) 0.5449(4) 0.7030(2) 0.0559(8) Uani 1 1 d . . . . .
H00I H 0.635156 0.479954 0.765436 0.067 Uiso 1 1 calc R U . . .
C00J C 0.69144(17) 0.7687(5) 0.4757(3) 0.0617(9) Uani 1 1 d . . . . .
H00J H 0.682381 0.831174 0.411990 0.074 Uiso 1 1 calc R U . . .
C00K C 0.75983(17) 0.6432(5) 0.6012(3) 0.0631(9) Uani 1 1 d . . . . .
C00L C 0.72028(17) 0.5789(5) 0.6635(3) 0.0612(9) Uani 1 1 d . . . . .
H00L H 0.730211 0.513873 0.725737 0.073 Uiso 1 1 calc R U . . .
C00M C 0.28466(17) 0.5397(5) 0.7535(3) 0.0639(9) Uani 1 1 d . . . . .
H00M H 0.294107 0.472312 0.814923 0.077 Uiso 1 1 calc R U . . .
C00N C 0.74355(17) 0.7390(6) 0.5043(3) 0.0654(9) Uani 1 1 d . . . . .
H00N H 0.769410 0.781736 0.460114 0.079 Uiso 1 1 calc R U . . .
C00O C 0.25409(18) 0.7399(6) 0.5690(3) 0.0706(10) Uani 1 1 d . . . . .
H00O H 0.243222 0.805580 0.507561 0.085 Uiso 1 1 calc R U . . .
C00P C 0.23252(19) 0.5773(7) 0.7279(3) 0.0756(11) Uani 1 1 d . . . . .
H00P H 0.206684 0.535639 0.772448 0.091 Uiso 1 1 calc R U . . .
C00Q C 0.2167(2) 0.6778(7) 0.6356(4) 0.0807(12) Uani 1 1 d . . . . .
H00Q H 0.180733 0.702212 0.619625 0.097 Uiso 1 1 calc R U . . .
B00R B 0.8192(2) 0.6169(7) 0.6377(4) 0.0726(12) Uani 1 1 d . . . . .
C00S C 0.8955(7) 0.584(3) 0.7474(15) 0.113(4) Uani 0.5 1 d . . P A 2
C00T C 0.9081(7) 0.589(3) 0.6381(15) 0.108(4) Uani 0.5 1 d . . P A 2
C11 C 0.9089(7) 0.6743(18) 0.6615(13) 0.089(3) Uani 0.5 1 d . . P B 1
C13 C 0.8924(6) 0.4952(18) 0.7235(14) 0.089(3) Uani 0.5 1 d . . P B 1
O7 O 0.8359(13) 0.506(4) 0.722(3) 0.102(7) Uani 0.5 1 d . . P A 2
O10 O 0.8373(12) 0.559(4) 0.737(3) 0.095(5) Uani 0.5 1 d . . P B 1
O13 O 0.8652(7) 0.679(3) 0.576(2) 0.083(3) Uani 0.5 1 d . . P B 1
O15 O 0.8550(8) 0.672(4) 0.591(2) 0.121(7) Uani 0.5 1 d . . P A 2
C2 C 0.9029(10) 0.781(3) 0.7955(18) 0.171(8) Uani 0.5 1 d . . P A 2
H2A H 0.937859 0.793198 0.831758 0.257 Uiso 0.5 1 calc R U P A 2
H2B H 0.876326 0.803772 0.846702 0.257 Uiso 0.5 1 calc R U P A 2
H2C H 0.899003 0.863939 0.736414 0.257 Uiso 0.5 1 calc R U P A 2
C5 C 0.9166(9) 0.832(2) 0.7253(18) 0.140(6) Uani 0.5 1 d . . P B 1
H5A H 0.884616 0.857748 0.761155 0.210 Uiso 0.5 1 calc R U P B 1
H5B H 0.924610 0.927050 0.677919 0.210 Uiso 0.5 1 calc R U P B 1
H5C H 0.945733 0.815627 0.779130 0.210 Uiso 0.5 1 calc R U P B 1
C1 C 0.9153(10) 0.383(4) 0.601(3) 0.214(13) Uani 0.5 1 d . . P A 2
H1A H 0.949949 0.341497 0.627463 0.322 Uiso 0.5 1 calc R U P A 2
H1B H 0.912032 0.374360 0.522595 0.322 Uiso 0.5 1 calc R U P A 2
H1C H 0.888214 0.312605 0.631412 0.322 Uiso 0.5 1 calc R U P A 2
C7 C 0.9192(13) 0.456(4) 0.8223(17) 0.142(8) Uani 0.5 1 d . . P B 1
H7A H 0.953498 0.512429 0.826491 0.213 Uiso 0.5 1 calc R U P B 1
H7B H 0.924082 0.331737 0.828158 0.213 Uiso 0.5 1 calc R U P B 1
H7C H 0.898857 0.496290 0.881065 0.213 Uiso 0.5 1 calc R U P B 1
C3 C 0.9524(11) 0.697(5) 0.599(3) 0.142(10) Uani 0.5 1 d . . P B 1
H3A H 0.982073 0.630408 0.630045 0.213 Uiso 0.5 1 calc R U P B 1
H3B H 0.961768 0.818265 0.597480 0.213 Uiso 0.5 1 calc R U P B 1
H3C H 0.943390 0.656973 0.525573 0.213 Uiso 0.5 1 calc R U P B 1
C8 C 0.9143(15) 0.513(5) 0.8552(17) 0.149(9) Uani 0.5 1 d . . P A 2
H8A H 0.900087 0.397145 0.863254 0.223 Uiso 0.5 1 calc R U P A 2
H8B H 0.902405 0.586635 0.912060 0.223 Uiso 0.5 1 calc R U P A 2
H8C H 0.952642 0.507536 0.860331 0.223 Uiso 0.5 1 calc R U P A 2
C4 C 0.9592(13) 0.633(5) 0.596(4) 0.140(10) Uani 0.5 1 d . . P A 2
H4A H 0.958630 0.752133 0.571613 0.210 Uiso 0.5 1 calc R U P A 2
H4B H 0.965823 0.557266 0.535807 0.210 Uiso 0.5 1 calc R U P A 2
H4C H 0.987050 0.618169 0.652928 0.210 Uiso 0.5 1 calc R U P A 2
C6 C 0.9031(8) 0.330(2) 0.6751(19) 0.135(6) Uani 0.5 1 d . . P B 1
H6A H 0.893243 0.333912 0.598112 0.203 Uiso 0.5 1 calc R U P B 1
H6B H 0.882824 0.240447 0.708680 0.203 Uiso 0.5 1 calc R U P B 1
H6C H 0.940547 0.303812 0.686200 0.203 Uiso 0.5 1 calc R U P B 1

loop_
_atom_site_aniso_label
_atom_site_aniso_U_11
_atom_site_aniso_U_22
_atom_site_aniso_U_33
_atom_site_aniso_U_23
_atom_site_aniso_U_13
_atom_site_aniso_U_12
S001 0.0727(6) 0.0488(5) 0.0403(4) 0.0074(3) 0.0087(3) 0.0037(4)
S002 0.0691(6) 0.0542(5) 0.0366(4) 0.0052(3) 0.0052(3) -0.0013(3)
C003 0.063(2) 0.0409(15) 0.0359(12) -0.0057(10) 0.0042(11) -0.0004(13)
C004 0.061(2) 0.0406(15) 0.0378(12) -0.0020(10) 0.0052(11) 0.0017(13)
C005 0.072(2) 0.0406(14) 0.0324(12) -0.0023(10) 0.0030(11) 0.0016(13)
C006 0.069(2) 0.0474(16) 0.0378(12) 0.0031(11) 0.0062(12) 0.0016(15)
C007 0.070(2) 0.0426(15) 0.0369(12) -0.0038(11) 0.0043(11) -0.0007(14)
C008 0.072(2) 0.0511(18) 0.0439(14) -0.0066(12) 0.0090(13) -0.0039(15)
C009 0.072(2) 0.0464(16) 0.0373(13) -0.0010(11) 0.0055(12) -0.0021(15)
C00A 0.074(2) 0.0403(15) 0.0363(12) 0.0003(10) 0.0048(12) 0.0024(14)
C00B 0.071(2) 0.0583(19) 0.0417(14) 0.0030(13) 0.0035(13) 0.0000(17)
C00C 0.067(2) 0.0477(17) 0.0468(14) -0.0018(12) 0.0023(13) 0.0031(15)
C00F 0.070(2) 0.0450(16) 0.0425(14) -0.0068(11) 0.0028(13) -0.0012(14)
C00G 0.076(2) 0.0492(17) 0.0385(12) -0.0006(12) 0.0075(12) -0.0019(16)
C00H 0.071(2) 0.0539(19) 0.0476(15) -0.0054(13) 0.0056(14) -0.0027(15)
C00I 0.076(2) 0.0479(17) 0.0443(14) 0.0025(12) 0.0062(14) 0.0021(16)
C00J 0.076(3) 0.063(2) 0.0471(15) 0.0039(14) 0.0116(15) -0.0010(18)
C00K 0.074(3) 0.056(2) 0.0594(18) -0.0036(15) 0.0063(16) 0.0037(17)
C00L 0.072(3) 0.0577(19) 0.0540(16) -0.0001(15) 0.0019(14) 0.0046(17)
C00M 0.074(3) 0.064(2) 0.0542(17) -0.0003(15) 0.0105(15) -0.0081(18)
C00N 0.067(2) 0.071(2) 0.0590(18) -0.0017(16) 0.0099(15) 0.0008(19)
C00O 0.070(3) 0.080(3) 0.0617(19) 0.0014(18) 0.0016(16) 0.002(2)
C00P 0.073(3) 0.086(3) 0.069(2) 0.000(2) 0.0167(18) -0.008(2)
C00Q 0.072(3) 0.092(3) 0.079(3) 0.002(2) 0.007(2) 0.005(2)
B00R 0.069(3) 0.076(3) 0.074(2) 0.000(2) 0.006(2) 0.000(2)
C00S 0.081(8) 0.144(12) 0.113(7) 0.024(8) -0.008(6) -0.019(9)
C00T 0.063(6) 0.141(12) 0.118(7) 0.001(9) 0.001(6) -0.007(9)
C11 0.070(6) 0.085(6) 0.109(8) 0.015(5) 0.000(5) 0.001(6)
C13 0.059(6) 0.090(6) 0.114(8) 0.019(6) -0.014(5) -0.010(6)
O7 0.074(6) 0.111(14) 0.120(17) 0.049(11) -0.005(7) -0.002(8)
O10 0.069(6) 0.127(17) 0.087(6) 0.030(11) -0.004(4) -0.003(8)
O13 0.042(5) 0.124(8) 0.083(6) 0.031(5) 0.018(4) -0.002(5)
O15 0.061(9) 0.210(14) 0.094(9) 0.053(7) 0.014(7) -0.014(8)
C2 0.140(17) 0.196(14) 0.171(17) -0.065(13) -0.042(14) -0.012(13)
C5 0.141(16) 0.097(8) 0.178(15) -0.010(9) -0.016(12) -0.016(9)
C1 0.128(18) 0.186(16) 0.33(4) -0.11(2) 0.02(2) 0.015(13)
C7 0.087(10) 0.20(2) 0.134(12) 0.082(12) -0.014(12) 0.013(16)
C3 0.056(8) 0.23(3) 0.141(14) 0.040(16) 0.000(7) -0.006(14)
C8 0.110(18) 0.23(2) 0.103(9) -0.006(11) -0.028(11) -0.010(15)
C4 0.076(10) 0.178(19) 0.169(18) 0.067(16) 0.029(10) 0.042(10)
C6 0.089(11) 0.099(8) 0.218(18) 0.011(9) 0.013(11) 0.019(7)

loop_
_atom_type_symbol
_atom_type_description
_atom_type_scat_dispersion_real
_atom_type_scat_dispersion_imag
_atom_type_scat_source
C C 0.0181 0.0091 'International Tables Vol C Tables 4.2.6.8 and 6.1.1.4'
H H 0.0000 0.0000 'International Tables Vol C Tables 4.2.6.8 and 6.1.1.4'
B B 0.0090 0.0039 'International Tables Vol C Tables 4.2.6.8 and 6.1.1.4'
O O 0.0492 0.0322 'International Tables Vol C Tables 4.2.6.8 and 6.1.1.4'
S S 0.3331 0.5567 'International Tables Vol C Tables 4.2.6.8 and 6.1.1.4'

loop_
_geom_angle_atom_site_label_1
_geom_angle_atom_site_label_2
_geom_angle_atom_site_label_3
_geom_angle
_geom_angle_site_symmetry_1
_geom_angle_site_symmetry_3
_geom_angle_publ_flag
C004 S001 C00A 90.97(15) . . ?
C003 S002 C009 90.73(15) . . ?
C004 C003 S002 113.0(3) . . ?
C004 C003 C005 114.1(3) . . ?
C005 C003 S002 132.9(2) . . ?
C003 C004 S001 113.4(3) . . ?
C003 C004 C007 114.4(3) . . ?
C007 C004 S001 132.1(2) . . ?
C003 C005 C00A 109.6(3) . . ?
C006 C005 C003 131.9(3) . . ?
C006 C005 C00A 118.5(3) . . ?
C005 C006 H006 119.7 . . ?
C005 C006 C00F 120.5(3) . . ?
C00F C006 H006 119.7 . . ?
C004 C007 C009 109.6(3) . . ?
C00G C007 C004 131.5(3) . . ?
C00G C007 C009 119.0(3) . . ?
C00G C008 C00H 120.2(3) . . ?
C00G C008 C00M 121.6(3) . . ?
C00M C008 C00H 118.2(4) . . ?
C007 C009 S002 112.3(3) . . ?
C00B C009 S002 126.6(2) . . ?
C00B C009 C007 121.1(3) . . ?
C005 C00A S001 111.9(3) . . ?
C00I C00A S001 126.5(2) . . ?
C00I C00A C005 121.6(3) . . ?
C009 C00B H00B 119.7 . . ?
C009 C00B C00H 120.5(3) . . ?
C00H C00B H00B 119.7 . . ?
C00I C00C C00F 118.9(3) . . ?
C00L C00C C00F 119.1(3) . . ?
C00L C00C C00I 122.0(3) . . ?
C006 C00F C00C 120.3(3) . . ?
C006 C00F C00J 122.7(3) . . ?
C00J C00F C00C 117.0(3) . . ?
C007 C00G C008 120.3(3) . . ?
C007 C00G H00G 119.8 . . ?
C008 C00G H00G 119.8 . . ?
C00B C00H C008 118.9(4) . . ?
C00B C00H C00O 122.2(3) . . ?
C00O C00H C008 118.9(3) . . ?
C00A C00I C00C 120.2(3) . . ?
C00A C00I H00I 119.9 . . ?
C00C C00I H00I 119.9 . . ?
C00F C00J H00J 118.9 . . ?
C00N C00J C00F 122.1(3) . . ?
C00N C00J H00J 118.9 . . ?
C00L C00K C00N 117.7(4) . . ?
C00L C00K B00R 120.6(4) . . ?
C00N C00K B00R 121.7(4) . . ?
C00C C00L H00L 118.7 . . ?
C00K C00L C00C 122.7(3) . . ?
C00K C00L H00L 118.7 . . ?
C008 C00M H00M 119.7 . . ?
C00P C00M C008 120.5(4) . . ?
C00P C00M H00M 119.7 . . ?
C00J C00N C00K 121.4(4) . . ?
C00J C00N H00N 119.3 . . ?
C00K C00N H00N 119.3 . . ?
C00H C00O H00O 119.6 . . ?
C00Q C00O C00H 120.8(4) . . ?
C00Q C00O H00O 119.6 . . ?
C00M C00P H00P 119.3 . . ?
C00M C00P C00Q 121.4(4) . . ?
C00Q C00P H00P 119.3 . . ?
C00O C00Q C00P 120.2(5) . . ?
C00O C00Q H00Q 119.9 . . ?
C00P C00Q H00Q 119.9 . . ?
O7 B00R C00K 122.6(14) . . ?
O10 B00R C00K 124.7(14) . . ?
O10 B00R O13 109.4(16) . . ?
O13 B00R C00K 125.2(9) . . ?
O15 B00R C00K 124.6(14) . . ?
O15 B00R O7 112(2) . . ?
C00T C00S O7 95.3(19) . . ?
C00T C00S C2 107.1(17) . . ?
C00T C00S C8 142(2) . . ?
O7 C00S C2 119.4(19) . . ?
C8 C00S O7 106(3) . . ?
C8 C00S C2 89.9(19) . . ?
C00S C00T O15 97.3(16) . . ?
C00S C00T C1 106(2) . . ?
C00S C00T C4 127(2) . . ?
O15 C00T C1 113.2(19) . . ?
C4 C00T O15 122(2) . . ?
C4 C00T C1 90(2) . . ?
O13 C11 C13 98.8(13) . . ?
C5 C11 C13 118.6(15) . . ?
C5 C11 O13 115.5(16) . . ?
C3 C11 C13 126.5(18) . . ?
C3 C11 O13 101(2) . . ?
C3 C11 C5 97(2) . . ?
O10 C13 C11 92.3(16) . . ?
C7 C13 C11 117.8(18) . . ?
C7 C13 O10 112(2) . . ?
C7 C13 C6 94.3(18) . . ?
C6 C13 C11 119.3(15) . . ?
C6 C13 O10 122.6(17) . . ?
B00R O7 C00S 99(2) . . ?
B00R O10 C13 106(2) . . ?
C11 O13 B00R 101.6(16) . . ?
B00R O15 C00T 110(2) . . ?
C00S C2 H2A 109.5 . . ?
C00S C2 H2B 109.5 . . ?
C00S C2 H2C 109.5 . . ?
H2A C2 H2B 109.5 . . ?
H2A C2 H2C 109.5 . . ?
H2B C2 H2C 109.5 . . ?
C11 C5 H5A 109.5 . . ?
C11 C5 H5B 109.5 . . ?
C11 C5 H5C 109.5 . . ?
H5A C5 H5B 109.5 . . ?
H5A C5 H5C 109.5 . . ?
H5B C5 H5C 109.5 . . ?
C00T C1 H1A 109.5 . . ?
C00T C1 H1B 109.5 . . ?
C00T C1 H1C 109.5 . . ?
H1A C1 H1B 109.5 . . ?
H1A C1 H1C 109.5 . . ?
H1B C1 H1C 109.5 . . ?
C13 C7 H7A 109.5 . . ?
C13 C7 H7B 109.5 . . ?
C13 C7 H7C 109.5 . . ?
H7A C7 H7B 109.5 . . ?
H7A C7 H7C 109.5 . . ?
H7B C7 H7C 109.5 . . ?
C11 C3 H3A 109.5 . . ?
C11 C3 H3B 109.5 . . ?
C11 C3 H3C 109.5 . . ?
H3A C3 H3B 109.5 . . ?
H3A C3 H3C 109.5 . . ?
H3B C3 H3C 109.5 . . ?
C00S C8 H8A 109.5 . . ?
C00S C8 H8B 109.5 . . ?
C00S C8 H8C 109.5 . . ?
H8A C8 H8B 109.5 . . ?
H8A C8 H8C 109.5 . . ?
H8B C8 H8C 109.5 . . ?
C00T C4 H4A 109.5 . . ?
C00T C4 H4B 109.5 . . ?
C00T C4 H4C 109.5 . . ?
H4A C4 H4B 109.5 . . ?
H4A C4 H4C 109.5 . . ?
H4B C4 H4C 109.5 . . ?
C13 C6 H6A 109.5 . . ?
C13 C6 H6B 109.5 . . ?
C13 C6 H6C 109.5 . . ?
H6A C6 H6B 109.5 . . ?
H6A C6 H6C 109.5 . . ?
H6B C6 H6C 109.5 . . ?

loop_
_geom_bond_atom_site_label_1
_geom_bond_atom_site_label_2
_geom_bond_distance
_geom_bond_site_symmetry_2
_geom_bond_publ_flag
S001 C004 1.730(3) . ?
S001 C00A 1.753(3) . ?
S002 C003 1.731(3) . ?
S002 C009 1.754(3) . ?
C003 C004 1.380(4) . ?
C003 C005 1.430(5) . ?
C004 C007 1.425(5) . ?
C005 C006 1.385(5) . ?
C005 C00A 1.457(4) . ?
C006 H006 0.9300 . ?
C006 C00F 1.402(5) . ?
C007 C009 1.443(4) . ?
C007 C00G 1.385(4) . ?
C008 C00G 1.404(5) . ?
C008 C00H 1.435(5) . ?
C008 C00M 1.428(5) . ?
C009 C00B 1.367(5) . ?
C00A C00I 1.360(5) . ?
C00B H00B 0.9300 . ?
C00B C00H 1.405(5) . ?
C00C C00F 1.440(4) . ?
C00C C00I 1.413(5) . ?
C00C C00L 1.408(6) . ?
C00F C00J 1.431(5) . ?
C00G H00G 0.9300 . ?
C00H C00O 1.416(6) . ?
C00I H00I 0.9300 . ?
C00J H00J 0.9300 . ?
C00J C00N 1.350(6) . ?
C00K C00L 1.380(5) . ?
C00K C00N 1.431(5) . ?
C00K B00R 1.539(7) . ?
C00L H00L 0.9300 . ?
C00M H00M 0.9300 . ?
C00M C00P 1.356(6) . ?
C00N H00N 0.9300 . ?
C00O H00O 0.9300 . ?
C00O C00Q 1.366(6) . ?
C00P H00P 0.9300 . ?
C00P C00Q 1.403(7) . ?
C00Q H00Q 0.9300 . ?
B00R O7 1.38(4) . ?
B00R O10 1.34(4) . ?
B00R O13 1.494(18) . ?
B00R O15 1.17(2) . ?
C00S C00T 1.40(3) . ?
C00S O7 1.62(4) . ?
C00S C2 1.63(3) . ?
C00S C8 1.48(3) . ?
C00T O15 1.55(3) . ?
C00T C1 1.66(3) . ?
C00T C4 1.45(3) . ?
C11 C13 1.63(2) . ?
C11 O13 1.46(3) . ?
C11 C5 1.44(2) . ?
C11 C3 1.38(3) . ?
C13 O10 1.48(4) . ?
C13 C7 1.38(2) . ?
C13 C6 1.43(2) . ?
C2 H2A 0.9600 . ?
C2 H2B 0.9600 . ?
C2 H2C 0.9600 . ?
C5 H5A 0.9600 . ?
C5 H5B 0.9600 . ?
C5 H5C 0.9600 . ?
C1 H1A 0.9600 . ?
C1 H1B 0.9600 . ?
C1 H1C 0.9600 . ?
C7 H7A 0.9600 . ?
C7 H7B 0.9600 . ?
C7 H7C 0.9600 . ?
C3 H3A 0.9600 . ?
C3 H3B 0.9600 . ?
C3 H3C 0.9600 . ?
C8 H8A 0.9600 . ?
C8 H8B 0.9600 . ?
C8 H8C 0.9600 . ?
C4 H4A 0.9600 . ?
C4 H4B 0.9600 . ?
C4 H4C 0.9600 . ?
C6 H6A 0.9600 . ?
C6 H6B 0.9600 . ?
C6 H6C 0.9600 . ?

loop_
_geom_torsion_atom_site_label_1
_geom_torsion_atom_site_label_2
_geom_torsion_atom_site_label_3
_geom_torsion_atom_site_label_4
_geom_torsion
_geom_torsion_site_symmetry_1
_geom_torsion_site_symmetry_2
_geom_torsion_site_symmetry_3
_geom_torsion_site_symmetry_4
_geom_torsion_publ_flag
S001 C004 C007 C009 176.7(2) . . . . ?
S001 C004 C007 C00G -4.0(5) . . . . ?
S001 C00A C00I C00C -180.0(2) . . . . ?
S002 C003 C004 S001 -177.15(14) . . . . ?
S002 C003 C004 C007 0.3(3) . . . . ?
S002 C003 C005 C006 -4.4(5) . . . . ?
S002 C003 C005 C00A 176.9(2) . . . . ?
S002 C009 C00B C00H 179.8(3) . . . . ?
C003 S002 C009 C007 0.2(2) . . . . ?
C003 S002 C009 C00B -179.3(3) . . . . ?
C003 C004 C007 C009 -0.1(4) . . . . ?
C003 C004 C007 C00G 179.2(3) . . . . ?
C003 C005 C006 C00F -179.5(3) . . . . ?
C003 C005 C00A S001 -0.5(3) . . . . ?
C003 C005 C00A C00I 179.2(3) . . . . ?
C004 S001 C00A C005 0.6(2) . . . . ?
C004 S001 C00A C00I -179.1(3) . . . . ?
C004 C003 C005 C006 178.8(3) . . . . ?
C004 C003 C005 C00A 0.2(3) . . . . ?
C004 C007 C009 S002 -0.1(3) . . . . ?
C004 C007 C009 C00B 179.5(3) . . . . ?
C004 C007 C00G C008 -179.8(3) . . . . ?
C005 C003 C004 S001 0.3(3) . . . . ?
C005 C003 C004 C007 177.7(2) . . . . ?
C005 C006 C00F C00C 0.9(5) . . . . ?
C005 C006 C00F C00J -179.1(3) . . . . ?
C005 C00A C00I C00C 0.4(5) . . . . ?
C006 C005 C00A S001 -179.4(2) . . . . ?
C006 C005 C00A C00I 0.3(4) . . . . ?
C006 C00F C00J C00N 178.8(3) . . . . ?
C007 C009 C00B C00H 0.3(5) . . . . ?
C008 C00H C00O C00Q 0.5(6) . . . . ?
C008 C00M C00P C00Q 0.4(7) . . . . ?
C009 S002 C003 C004 -0.3(2) . . . . ?
C009 S002 C003 C005 -177.1(3) . . . . ?
C009 C007 C00G C008 -0.6(5) . . . . ?
C009 C00B C00H C008 -0.2(5) . . . . ?
C009 C00B C00H C00O 180.0(3) . . . . ?
C00A S001 C004 C003 -0.5(2) . . . . ?
C00A S001 C004 C007 -177.4(3) . . . . ?
C00A C005 C006 C00F -0.9(4) . . . . ?
C00B C00H C00O C00Q -179.7(4) . . . . ?
C00C C00F C00J C00N -1.2(5) . . . . ?
C00F C00C C00I C00A -0.5(5) . . . . ?
C00F C00C C00L C00K 0.6(5) . . . . ?
C00F C00J C00N C00K 0.2(6) . . . . ?
C00G C007 C009 S002 -179.5(2) . . . . ?
C00G C007 C009 C00B 0.0(5) . . . . ?
C00G C008 C00H C00B -0.3(5) . . . . ?
C00G C008 C00H C00O 179.5(3) . . . . ?
C00G C008 C00M C00P -179.9(4) . . . . ?
C00H C008 C00G C007 0.7(5) . . . . ?
C00H C008 C00M C00P -0.4(5) . . . . ?
C00H C00O C00Q C00P -0.6(7) . . . . ?
C00I C00C C00F C006 -0.2(4) . . . . ?
C00I C00C C00F C00J 179.8(3) . . . . ?
C00I C00C C00L C00K -178.4(3) . . . . ?
C00K B00R O7 C00S -161.5(11) . . . . ?
C00K B00R O10 C13 160.5(10) . . . . ?
C00K B00R O13 C11 161.7(8) . . . . ?
C00K B00R O15 C00T -168.7(12) . . . . ?
C00L C00C C00F C006 -179.2(3) . . . . ?
C00L C00C C00F C00J 0.8(4) . . . . ?
C00L C00C C00I C00A 178.5(3) . . . . ?
C00L C00K C00N C00J 1.2(6) . . . . ?
C00L C00K B00R O7 10.7(17) . . . . ?
C00L C00K B00R O10 -11.5(16) . . . . ?
C00L C00K B00R O13 179.5(12) . . . . ?
C00L C00K B00R O15 -178(2) . . . . ?
C00M C008 C00G C007 -179.8(3) . . . . ?
C00M C008 C00H C00B -179.8(3) . . . . ?
C00M C008 C00H C00O 0.0(5) . . . . ?
C00M C00P C00Q C00O 0.1(7) . . . . ?
C00N C00K C00L C00C -1.6(6) . . . . ?
C00N C00K B00R O7 -171.3(16) . . . . ?
C00N C00K B00R O10 166.5(15) . . . . ?
C00N C00K B00R O13 -2.5(13) . . . . ?
C00N C00K B00R O15 0(2) . . . . ?
B00R C00K C00L C00C 176.4(4) . . . . ?
B00R C00K C00N C00J -176.8(4) . . . . ?
C00S C00T O15 B00R -37(3) . . . . ?
C00T C00S O7 B00R -47(2) . . . . ?
C11 C13 O10 B00R 49.4(18) . . . . ?
C13 C11 O13 B00R 38.3(16) . . . . ?
O7 B00R O15 C00T 4(3) . . . . ?
O7 C00S C00T O15 46(2) . . . . ?
O7 C00S C00T C1 -71(2) . . . . ?
O7 C00S C00T C4 -174(3) . . . . ?
O10 B00R O13 C11 -9(2) . . . . ?
O13 B00R O10 C13 -29(2) . . . . ?
O13 C11 C13 O10 -52.8(19) . . . . ?
O13 C11 C13 C7 -169.7(19) . . . . ?
O13 C11 C13 C6 77.1(18) . . . . ?
O15 B00R O7 C00S 26(3) . . . . ?
C2 C00S C00T O15 -77(2) . . . . ?
C2 C00S C00T C1 165.9(16) . . . . ?
C2 C00S C00T C4 63(3) . . . . ?
C2 C00S O7 B00R 66(3) . . . . ?
C5 C11 C13 O10 73(2) . . . . ?
C5 C11 C13 C7 -44(3) . . . . ?
C5 C11 C13 C6 -157.4(18) . . . . ?
C5 C11 O13 B00R -89.4(18) . . . . ?
C1 C00T O15 B00R 74(3) . . . . ?
C7 C13 O10 B00R 170.8(19) . . . . ?
C3 C11 C13 O10 -163(3) . . . . ?
C3 C11 C13 C7 80(3) . . . . ?
C3 C11 C13 C6 -33(3) . . . . ?
C3 C11 O13 B00R 168.1(19) . . . . ?
C8 C00S C00T O15 170(3) . . . . ?
C8 C00S C00T C1 53(4) . . . . ?
C8 C00S C00T C4 -50(5) . . . . ?
C8 C00S O7 B00R 165(2) . . . . ?
C4 C00T O15 B00R 180(3) . . . . ?
C6 C13 O10 B00R -78(3) . . . . ?
